data_2001979
loop_
_publ_author_name
'Fronczek, F. R.'
'Lickiss, P. D.'

_publ_section_title
;
 Structure of the highly crowded alkyne
 di[tris(trimethylsilyl)methyl]acetylene and the octasilane
 hexakis(trimethylsilyl)disilane
;
_journal_issue 2
_journal_name_full 'Acta Crystallographica Section C'
_journal_page_first 331
_journal_page_last 333
_journal_paper_doi 10.1107/S0108270192002737
_journal_volume 49
_journal_year 1993
_chemical_formula_sum 'C18 H54 Si8'
_chemical_formula_weight 495.3
_symmetry_cell_setting trigonal
_symmetry_space_group_name_Hall '-R 3 2"c'
_symmetry_space_group_name_H-M 'R -3 c'
_cell_angle_alpha 90.0000
_cell_angle_beta 90.0000
_cell_angle_gamma 120.0000
_cell_formula_units_Z 6
_cell_length_a 16.154(2)
_cell_length_b 16.154(2)
_cell_length_c 22.859(3)
_cell_volume 5165.9(11)
_diffrn_radiation_type Cu
_diffrn_radiation_wavelength 1.54184
_exptl_absorpt_coefficient_mu 3.011
_exptl_crystal_density_diffrn 0.955
_exptl_crystal_F_000 1644
_cod_data_source_file he0040.cif
_cod_data_source_block he0040_structure_2_of_2
_cod_original_cell_volume 5166.1(13)
_cod_original_sg_symbol_H-M 'R -3 c {hexagonal axes}'
_cod_database_code 2001979

loop_
_atom_site_label
_atom_site_fract_x
_atom_site_fract_y
_atom_site_fract_z
Si1 .0 .0 .19744(5)
Si2 .05750(5) .15396(5) .15601(3)
C1 .0882(3) .1553(3) .07670(10)
C2 -.0333(2) .1922(2) .1592(2)
C3 .1678(2) .2508(2) .1904(2)
H1A .1347 .1361 .0729
H1B .0323 .1124 .0556
H1C .1131 .2180 .0615
H2A -.0911 .1444 .1420
H2B -.0445 .2012 .1988
H2C -.0106 .2505 .1384
H3A .1570 .2539 .2309
H3B .2186 .2378 .1853
H3C .1842 .3101 .1724

loop_
_geom_bond_atom_site_label_1
_geom_bond_atom_site_label_2
_geom_bond_distance
Si2 C1 1.876(3)
Si2 C3 1.858(3)
Si1 Si2 2.3738(9)
Si2 C2 1.855(4)
